data_7160604
loop_
_publ_author_name
'Yuan, Meng'
'Liu, Yang-Xin'
'Ding, Tie-Ying'
'Zhang, Ze-Xuan'
'Lian, Tian-Rui'
'Zhao, Peng-Fei'
'Du, Zhi-Hong'
'Da, Chao-Shan'

_publ_section_title
;
 Suppression of rapid deactivation of catalytic tetrapeptides in the
 asymmetric Michael addition of aldehydes to nitroolefins by supporting
 them on polymers.
;
_journal_issue 28
_journal_name_full 'Organic &amp; biomolecular chemistry'
_journal_page_first 6819
_journal_page_last 6831
_journal_paper_doi 10.1039/d5ob00667h
_journal_volume 23
_journal_year 2025
_chemical_formula_moiety 'C21 H30 N2 O2'
_chemical_formula_sum 'C21 H30 N2 O2'
_chemical_formula_weight 342.47
_space_group_crystal_system triclinic
_space_group_IT_number 2
_space_group_name_Hall '-P 1'
_space_group_name_H-M_alt 'P -1'
_atom_sites_solution_hydrogens geom
_atom_sites_solution_primary dual
_audit_creation_date 2023-07-06
_audit_creation_method
;
Olex2 1.5-ac5-024
(compiled 2022.04.12 svn.rca3783a0 for Rigaku Oxford Diffraction, GUI svn.r6498)
;
_audit_update_record
;
2024-01-31 deposited with the CCDC.	2025-06-24 downloaded from the CCDC.
;
_cell_angle_alpha 73.689(2)
_cell_angle_beta 78.406(3)
_cell_angle_gamma 84.583(2)
_cell_formula_units_Z 2
_cell_length_a 7.8751(2)
_cell_length_b 9.2837(2)
_cell_length_c 14.3774(4)
_cell_measurement_reflns_used 14221
_cell_measurement_temperature 150.00(10)
_cell_measurement_theta_max 74.9330
_cell_measurement_theta_min 3.2320
_cell_volume 987.44(5)
_computing_cell_refinement 'CrysAlisPro 1.171.42.93a (Rigaku OD, 2023)'
_computing_data_collection 'CrysAlisPro 1.171.42.93a (Rigaku OD, 2023)'
_computing_data_reduction 'CrysAlisPro 1.171.42.93a (Rigaku OD, 2023)'
_computing_molecular_graphics 'Olex2 1.5-ac5-024 (Dolomanov et al., 2009)'
_computing_publication_material 'Olex2 1.5-ac5-024 (Dolomanov et al., 2009)'
_computing_structure_refinement 'SHELXL 2018/3 (Sheldrick, 2015)'
_computing_structure_solution 'SHELXT 2018/2 (Sheldrick, 2018)'
_diffrn_ambient_environment N~2~
_diffrn_ambient_temperature 150.00(10)
_diffrn_detector 'Hybrid Pixel Array Detector'
_diffrn_detector_area_resol_mean 10.0000
_diffrn_detector_type HyPix
_diffrn_measured_fraction_theta_full 0.990
_diffrn_measured_fraction_theta_max 0.938
_diffrn_measurement_details
;
List of Runs (angles in degrees, time in seconds):

  # Type    Start    End  Width  t~exp~   \w     \q     \k     \f   Frames
#--------------------------------------------------------------------------
  1  \w     58.00  88.00   0.50    0.05    --   45.17-153.00 162.00   60
  2  \w     40.00 131.00   0.50    0.06    --  109.64-153.00 162.00  182
  3  \w     47.00 111.00   0.50    0.06    --  109.64-125.00   0.00  128
  4  \w     41.00 109.00   0.50    0.06    --  109.64-121.00 -38.00  136
  5  \w     51.00 104.00   0.50    0.06    --  109.64-125.00-120.00  106
  6  \w     17.00  53.00   0.50    0.05    --   45.17-121.00 -38.00   72
  7  \w     67.00  93.00   0.50    0.06    --  109.64 -94.00 150.00   52
  8  \w     36.00  68.00   0.50    0.06    --  109.64 -61.00 150.00   64
  9  \w     40.00  70.00   0.50    0.06    --  109.64 -77.00 120.00   60
 10  \w     36.00  63.00   0.50    0.06    --  109.64 -61.00 120.00   54
 11  \w     44.00  70.00   0.50    0.06    --  109.64 -77.00 -60.00   52
 12  \w     77.00 103.00   0.50    0.06    --  109.64 -77.00 -60.00   52
 13  \w     43.00  68.00   0.50    0.06    --  109.64 -61.00-150.00   50
 14  \w     71.00  97.00   0.50    0.05    --   45.17 153.00-156.00   52
 15  \w    -15.00  16.00   0.50    0.05    --   20.00  95.00 175.15   62
 16  \w    120.00 145.00   0.50    0.06    --  109.64 121.00  44.00   50
 17  \w     86.00 111.00   0.50    0.06    --  109.64 153.00-156.00   50
 18  \w     98.00 124.00   0.50    0.05    --   56.00  78.00 -16.23   52
 19  \w     70.00  95.00   0.50    0.05    --   56.00  76.00-132.58   50
 20  \w     32.00  59.00   0.50    0.05    --   56.00  78.00 -16.23   54
 21  \w     31.00  57.00   0.50    0.05    --   56.00  76.00-132.58   52
 22  \w     43.00  69.00   0.50    0.05    --   68.00  78.00  38.89   52
 23  \w     45.00  71.00   0.50    0.05    --   68.00  76.00  98.17   52
 24  \w     33.00  59.00   0.50    0.05    --   60.00  78.00 141.76   52
 25  \w     37.00  69.00   0.50    0.05    --   64.00  78.00 172.84   64
 26  \w     36.00  64.00   0.50    0.05    --   60.00  74.00  84.36   56
 27  \w     38.00  66.00   0.50    0.05    --   64.00  74.00  27.03   56
 28  \w     34.00  59.00   0.50    0.05    --   56.00  75.00 -43.18   50
 29  \w     37.00  63.00   0.50    0.05    --   60.00  74.00 -71.28   52
 30  \w     49.00  75.00   0.50    0.05    --   72.00  75.00-130.07   52
 31  \w    105.00 130.00   0.50    0.05    --   56.00  76.00-132.58   50
 32  \w     28.00  64.00   0.50    0.05    --   45.17  37.00 -60.00   72
 33  \w     18.00  47.00   0.50    0.05    --   45.17  77.00 -90.00   58
 34  \w     80.00 105.00   0.50    0.05    --   45.17  77.00 -90.00   50
 35  \w     19.00  44.00   0.50    0.05    --   45.17  77.00  30.00   50
 36  \w     19.00  45.00   0.50    0.05    --   45.17  77.00 150.00   52
 37  \w     57.00  84.00   0.50    0.05    --   45.17  77.00 150.00   54
 38  \w     64.00  90.00   0.50    0.05    --   45.17  37.00  90.00   52
 39  \w     27.00  61.00   0.50    0.05    --   45.17  37.00  90.00   68
 40  \w    -39.00 -13.00   0.50    0.05    --  -44.00 -87.00-177.96   52
 41  \w    -40.00 -14.00   0.50    0.05    --  -44.00 -88.00 -74.97   52
 42  \w    -41.00 -16.00   0.50    0.05    --  -48.00 -90.00  28.74   50
 43  \w    -41.00 -16.00   0.50    0.05    --  -48.00 -89.00  67.75   50
 44  \w   -116.00 -79.00   0.50    0.05    --  -45.17-153.00 162.00   74
 45  \w    -70.00 -44.00   0.50    0.05    --  -72.00 -78.00  99.39   52
 46  \w    -70.00 -45.00   0.50    0.05    --  -72.00 -77.00 -77.52   50
 47  \w    -86.00 -61.00   0.50    0.06    --  -88.00 -77.00-117.81   50
 48  \w   -100.00 -71.00   0.50    0.06    --  -96.00 -77.00-106.49   58
 49  \w   -105.00 -65.00   0.50    0.06    --  -92.00 -77.00-160.73   80
 50  \w   -165.00-116.00   0.50    0.06    --  -92.00 -77.00-160.73   98
 51  \w   -168.00-107.00   0.50    0.06    --  -96.00 -77.00-106.49  122
 52  \w   -157.00 -73.00   0.50    0.06    -- -100.00 -76.00-143.01  168
 53  \w   -107.00 -73.00   0.50    0.06    -- -100.00 -77.00 -60.00   68
 54  \w    -68.00 -37.00   0.50    0.05    --  -64.00 -76.00-172.87   62
 55  \w   -103.00 -75.00   0.50    0.06    -- -100.00 -76.00 -17.68   56
 56  \w   -164.00 -73.00   0.50    0.06    -- -100.00 -77.00  60.00  182
 57  \w   -141.00 -73.00   0.50    0.06    -- -100.00 -77.00 120.00  136
 58  \w    -99.00 -70.00   0.50    0.06    --  -96.00 -74.00 173.70   58
 59  \w    -92.00 -66.00   0.50    0.06    --  -92.00 -75.00 157.75   52
 60  \w    -83.00 -57.00   0.50    0.06    --  -84.00 -76.00 127.61   52
 61  \w    -79.00 -53.00   0.50    0.06    --  -80.00 -76.00  69.80   52
 62  \w    -88.00 -62.00   0.50    0.06    --  -88.00 -74.00  16.61   52
 63  \w    -84.00 -58.00   0.50    0.06    --  -84.00 -74.00  18.34   52
 64  \w    -81.00 -46.00   0.50    0.05    --  -72.00 -74.00 127.32   70
 65  \w    -87.00 -58.00   0.50    0.06    --  -84.00 -74.00 -32.63   58
 66  \w    -97.00 -50.00   0.50    0.05    --  -76.00 -75.00-169.48   94
 67  \w   -112.00 -74.00   0.50    0.06    -- -100.00 -74.00-131.14   76
 68  \w   -171.00-122.00   0.50    0.06    -- -100.00 -74.00-131.14   98
 69  \w   -173.00 -76.00   0.50    0.06    -- -100.00 -73.00 -31.08  194
 70  \w    -89.00 -63.00   0.50    0.06    --  -88.00 -72.00-118.89   52
 71  \w    -77.00 -51.00   0.50    0.05    --  -76.00 -73.00 -96.02   52
 72  \w    -80.00 -55.00   0.50    0.06    --  -80.00 -71.00-157.10   50
 73  \w    -90.00 -56.00   0.50    0.06    --  -80.00 -72.00 -51.88   68
 74  \w    -91.00 -59.00   0.50    0.06    --  -84.00 -71.00  -3.54   64
 75  \w    -88.00 -63.00   0.50    0.06    --  -88.00 -72.00  42.25   50
 76  \w    -86.00 -60.00   0.50    0.06    --  -84.00 -73.00  59.57   52
 77  \w   -157.00 -97.00   0.50    0.06    --  -84.00 -71.00  -3.54  120
 78  \w   -159.00-128.00   0.50    0.06    -- -100.00 -71.00  76.65   62
 79  \w   -123.00 -83.00   0.50    0.06    -- -100.00 -71.00  76.65   80
 80  \w   -139.00 -67.00   0.50    0.06    --  -92.00 -71.00 122.47  144
 81  \w   -158.00-109.00   0.50    0.06    --  -96.00 -74.00 173.70   98
 82  \w    -80.00 -44.00   0.50    0.05    --  -68.00 -70.00 137.38   72
 83  \w    -69.00 -43.00   0.50    0.05    --  -68.00 -71.00  33.04   52
 84  \w   -107.00 -76.00   0.50    0.06    -- -100.00 -69.00  39.57   62
 85  \w   -149.00-121.00   0.50    0.06    -- -100.00 -69.00  39.57   56
 86  \w   -151.00 -79.00   0.50    0.06    -- -100.00 -67.00   3.94  144
 87  \w   -101.00 -76.00   0.50    0.06    -- -100.00 -69.00 -50.42   50
 88  \w    -78.00 -42.00   0.50    0.05    --  -64.00 -67.00 -56.39   72
 89  \w    -72.00 -40.00   0.50    0.05    --  -64.00 -70.00-152.96   64
 90  \w    -88.00 -62.00   0.50    0.06    --  -84.00 -66.00-120.77   52
 91  \w    -90.00 -57.00   0.50    0.06    --  -80.00 -66.00 -78.48   66
 92  \w   -136.00-109.00   0.50    0.06    --  -80.00 -66.00 -78.48   54
 93  \w   -166.00 -77.00   0.50    0.06    -- -100.00 -66.00 -10.38  178
 94  \w   -162.00 -70.00   0.50    0.06    --  -92.00 -65.00  88.49  184
 95  \w   -168.00 -79.00   0.50    0.06    -- -100.00 -67.00 146.89  178
 96  \w   -107.00 -70.00   0.50    0.06    --  -92.00 -65.00 171.27   74
 97  \w    -99.00 -63.00   0.50    0.06    --  -84.00 -62.00 122.15   72
 98  \w    -66.00 -27.00   0.50    0.05    --  -45.17 -57.00  60.00   78
 99  \w   -117.00 -68.00   0.50    0.05    --  -45.17 -57.00  60.00   98
100  \w    -97.00 -62.00   0.50    0.06    --  -84.00 -64.00-106.55   70
101  \w   -156.00 -78.00   0.50    0.06    -- -100.00 -64.00 -93.19  156
102  \w   -144.00 -85.00   0.50    0.06    -- -100.00-121.00 -38.00  118
103  \w   -137.00-112.00   0.50    0.06    -- -100.00-153.00 162.00   50
104  \w    -54.00 -27.00   0.50    0.06    -- -100.00  45.00 -90.00   54
105  \w    -53.00 -28.00   0.50    0.06    -- -100.00  61.00 -90.00   50
106  \w    -54.00 -25.00   0.50    0.06    -- -100.00  45.00  60.00   58
107  \w    -54.00 -25.00   0.50    0.06    -- -100.00  45.00  90.00   58
108  \w    -91.00 -24.00   0.50    0.05    --  -45.17 121.00  44.00  134
109  \w   -109.00 -52.00   0.50    0.06    -- -100.00 125.00   0.00  114
110  \w   -104.00 -72.00   0.50    0.05    --  -45.17 153.00-156.00   64
111  \w   -112.00 -49.00   0.50    0.06    -- -100.00 125.00-180.00  126
112  \w   -107.00 -82.00   0.50    0.06    -- -100.00 153.00-156.00   50
113  \w    -64.00 -38.00   0.50    0.06    -- -100.00 153.00-156.00   52
114  \w   -109.00 -68.00   0.50    0.06    -- -100.00 121.00  44.00   82
;
_diffrn_measurement_device 'four-circle diffractometer'
_diffrn_measurement_device_type 'ROD, Synergy Custom system, HyPix'
_diffrn_measurement_method '\w scans'
_diffrn_orient_matrix_type 'CrysAlisPro convention (1999,Acta A55,543-557)'
_diffrn_orient_matrix_UB_11 0.0323082000
_diffrn_orient_matrix_UB_12 0.0268635000
_diffrn_orient_matrix_UB_13 -0.1127375000
_diffrn_orient_matrix_UB_21 0.1917907000
_diffrn_orient_matrix_UB_22 0.0286326000
_diffrn_orient_matrix_UB_23 -0.0055889000
_diffrn_orient_matrix_UB_31 0.0460201000
_diffrn_orient_matrix_UB_32 -0.1685297000
_diffrn_orient_matrix_UB_33 0.0123885000
_diffrn_radiation_monochromator mirror
_diffrn_radiation_probe x-ray
_diffrn_radiation_type 'Cu K\a'
_diffrn_radiation_wavelength 1.54184
_diffrn_reflns_av_R_equivalents 0.0480
_diffrn_reflns_av_unetI/netI 0.0250
_diffrn_reflns_Laue_measured_fraction_full 0.990
_diffrn_reflns_Laue_measured_fraction_max 0.938
_diffrn_reflns_limit_h_max 9
_diffrn_reflns_limit_h_min -9
_diffrn_reflns_limit_k_max 10
_diffrn_reflns_limit_k_min -11
_diffrn_reflns_limit_l_max 17
_diffrn_reflns_limit_l_min -17
_diffrn_reflns_number 27247
_diffrn_reflns_point_group_measured_fraction_full 0.990
_diffrn_reflns_point_group_measured_fraction_max 0.938
_diffrn_reflns_theta_full 67.684
_diffrn_reflns_theta_max 76.273
_diffrn_reflns_theta_min 3.258
_diffrn_source 'Rotating-anode X-ray tube'
_diffrn_source_type 'Rigaku (Cu) X-ray Source'
_exptl_absorpt_coefficient_mu 0.580
_exptl_absorpt_correction_T_max 1.00000
_exptl_absorpt_correction_T_min 0.88246
_exptl_absorpt_correction_type multi-scan
_exptl_absorpt_process_details
;
CrysAlisPro 1.171.42.93a (Rigaku Oxford Diffraction, 2023)
Empirical absorption correction using spherical harmonics,
implemented in SCALE3 ABSPACK scaling algorithm.
;
_exptl_crystal_colour 'clear dark red'
_exptl_crystal_colour_lustre clear
_exptl_crystal_colour_modifier dark
_exptl_crystal_colour_primary red
_exptl_crystal_density_diffrn 1.152
_exptl_crystal_description block
_exptl_crystal_F_000 372
_exptl_crystal_size_max 0.12
_exptl_crystal_size_mid 0.09
_exptl_crystal_size_min 0.07
_refine_diff_density_max 0.340
_refine_diff_density_min -0.218
_refine_diff_density_rms 0.058
_refine_ls_extinction_method none
_refine_ls_goodness_of_fit_ref 1.061
_refine_ls_hydrogen_treatment constr
_refine_ls_matrix_type full
_refine_ls_number_parameters 231
_refine_ls_number_reflns 3875
_refine_ls_number_restraints 0
_refine_ls_restrained_S_all 1.061
_refine_ls_R_factor_all 0.0733
_refine_ls_R_factor_gt 0.0679
_refine_ls_shift/su_max 0.000
_refine_ls_shift/su_mean 0.000
_refine_ls_structure_factor_coef Fsqd
_refine_ls_weighting_details 'w=1/[\s^2^(Fo^2^)+(0.0720P)^2^+1.1078P] where P=(Fo^2^+2Fc^2^)/3'
_refine_ls_weighting_scheme calc
_refine_ls_wR_factor_gt 0.1848
_refine_ls_wR_factor_ref 0.1881
_reflns_Friedel_coverage 0.000
_reflns_number_gt 3406
_reflns_number_total 3875
_reflns_threshold_expression 'I > 2\s(I)'
_cod_data_source_file d5ob00667h2.cif
_cod_data_source_block yuanmeng-dchsh_0706-1_auto
_cod_depositor_comments 'Adding full bibliography for 7160604--7160605.cif.'
_cod_database_code 7160604
_shelx_shelxl_version_number 2018/3
_shelx_space_group_comment
;
The symmetry employed for this shelxl refinement is uniquely defined
by the following loop, which should always be used as a source of
symmetry information in preference to the above space-group names.
They are only intended as comments.
;
_olex2_refinement_description
;
1. Fixed Uiso
 At 1.2 times of:
  All C(H) groups, All C(H,H) groups
 At 1.5 times of:
  All C(H,H,H) groups
2.a Ternary CH refined with riding coordinates:
 C6(H6)
2.b Secondary CH2 refined with riding coordinates:
 C7(H7A,H7B), C11(H11A,H11B), C16(H16A,H16B), C20(H20A,H20B)
2.c Aromatic/amide H refined with riding coordinates:
 C3(H3), C8(H8), C13(H13), C14(H14), C18(H18), C21(H21)
2.d Idealised Me refined as rotating group:
 C2(H2A,H2B,H2C), C5(H5A,H5B,H5C), C9(H9A,H9B,H9C), C17(H17A,H17B,H17C),
 C19(H19A,H19B,H19C)
;
_olex2_submission_special_instructions 'No special instructions were received'
_oxdiff_exptl_absorpt_empirical_details
;
Empirical correction (ABSPACK) includes:
- Absorption correction using spherical harmonics
- Frame scaling
;
_oxdiff_exptl_absorpt_empirical_full_max 1.282
_oxdiff_exptl_absorpt_empirical_full_min 0.576

loop_
_space_group_symop_operation_xyz
'x, y, z'
'-x, -y, -z'

loop_
_atom_site_label
_atom_site_type_symbol
_atom_site_fract_x
_atom_site_fract_y
_atom_site_fract_z
_atom_site_U_iso_or_equiv
_atom_site_adp_type
_atom_site_occupancy
_atom_site_site_symmetry_order
_atom_site_calc_flag
_atom_site_refinement_flags_posn
_atom_site_refinement_flags_adp
_atom_site_refinement_flags_occupancy
_atom_site_disorder_assembly
_atom_site_disorder_group
O1 O 0.1987(2) 0.69155(19) 0.77508(14) 0.0417(4) Uani 1 1 d . . . . .
O2 O 0.2562(2) 0.46311(19) 0.76358(16) 0.0488(5) Uani 1 1 d . . . . .
N1 N 0.7559(2) 0.4912(2) 0.75709(15) 0.0331(4) Uani 1 1 d . . . . .
N2 N 0.3061(2) 0.5903(2) 0.75721(15) 0.0340(4) Uani 1 1 d . . . . .
C1 C 0.4825(3) 0.6159(2) 0.72926(17) 0.0324(5) Uani 1 1 d . . . . .
C2 C 0.8702(4) 0.9423(3) 0.7694(3) 0.0591(9) Uani 1 1 d . . . . .
H2A H 0.939762 1.031829 0.747141 0.089 Uiso 1 1 calc R U . . .
H2B H 0.935142 0.858001 0.806690 0.089 Uiso 1 1 calc R U . . .
H2C H 0.761458 0.962179 0.811650 0.089 Uiso 1 1 calc R U . . .
C3 C 0.2895(4) 1.0962(3) 0.5958(2) 0.0500(7) Uani 1 1 d . . . . .
H3 H 0.244153 1.134613 0.536776 0.060 Uiso 1 1 calc R U . . .
C4 C 0.5513(3) 0.7554(3) 0.71259(17) 0.0328(5) Uani 1 1 d . . . . .
C5 C 0.7973(8) 0.4561(5) 0.9624(3) 0.1010(16) Uani 1 1 d . . . . .
H5A H 0.765910 0.431259 1.034383 0.151 Uiso 1 1 calc R U . . .
H5B H 0.724039 0.541540 0.933331 0.151 Uiso 1 1 calc R U . . .
H5C H 0.919339 0.482369 0.941904 0.151 Uiso 1 1 calc R U . . .
C6 C 0.6006(3) 0.4833(3) 0.71551(18) 0.0333(5) Uani 1 1 d . . . . .
H6 H 0.540153 0.388919 0.753836 0.040 Uiso 1 1 calc R U . . .
C7 C 0.8299(3) 0.9030(3) 0.6803(2) 0.0487(7) Uani 1 1 d . . . . .
H7A H 0.760320 0.987091 0.644613 0.058 Uiso 1 1 calc R U . . .
H7B H 0.940246 0.892247 0.635074 0.058 Uiso 1 1 calc R U . . .
C8 C 0.8213(3) 0.6242(3) 0.73980(19) 0.0367(5) Uani 1 1 d . . . . .
H8 H 0.935737 0.627405 0.750747 0.044 Uiso 1 1 calc R U . . .
C9 C 0.8807(5) 0.1854(5) 0.9745(3) 0.0778(11) Uani 1 1 d . . . . .
H9A H 0.864501 0.099232 0.950898 0.117 Uiso 1 1 calc R U . . .
H9B H 0.845047 0.160114 1.046349 0.117 Uiso 1 1 calc R U . . .
H9C H 1.003206 0.210425 0.956551 0.117 Uiso 1 1 calc R U . . .
C10 C 0.4450(3) 0.8997(3) 0.69878(18) 0.0348(5) Uani 1 1 d . . . . .
C11 C 0.8343(3) 0.3552(3) 0.81564(18) 0.0381(5) Uani 1 1 d . . . . .
H11A H 0.961525 0.365157 0.802153 0.046 Uiso 1 1 calc R U . . .
H11B H 0.811130 0.268537 0.793249 0.046 Uiso 1 1 calc R U . . .
C12 C 0.7321(3) 0.7598(3) 0.70647(19) 0.0371(5) Uani 1 1 d . . . . .
C13 C 0.2693(4) 1.1793(3) 0.6633(2) 0.0477(7) Uani 1 1 d . . . . .
H13 H 0.211948 1.275682 0.650356 0.057 Uiso 1 1 calc R U . . .
C14 C 0.4212(3) 0.9837(3) 0.76721(19) 0.0377(5) Uani 1 1 d . . . . .
H14 H 0.466053 0.945861 0.826430 0.045 Uiso 1 1 calc R U . . .
C15 C 0.7700(4) 0.3205(4) 0.9272(2) 0.0551(8) Uani 1 1 d . . . . .
C16 C 0.7711(4) 0.3472(3) 0.5905(2) 0.0430(6) Uani 1 1 d . . . . .
H16A H 0.878382 0.347291 0.616460 0.052 Uiso 1 1 calc R U . . .
H16B H 0.711630 0.253448 0.628080 0.052 Uiso 1 1 calc R U . . .
C17 C 0.8199(5) 0.3479(4) 0.4827(2) 0.0604(8) Uani 1 1 d . . . . .
H17A H 0.879692 0.440038 0.444951 0.091 Uiso 1 1 calc R U . . .
H17B H 0.714722 0.343581 0.457071 0.091 Uiso 1 1 calc R U . . .
H17C H 0.896868 0.260447 0.476388 0.091 Uiso 1 1 calc R U . . .
C18 C 0.3760(3) 0.9563(3) 0.61363(19) 0.0422(6) Uani 1 1 d . . . . .
H18 H 0.387866 0.899072 0.567144 0.051 Uiso 1 1 calc R U . . .
C19 C 0.5807(5) 0.2831(5) 0.9541(3) 0.0927(15) Uani 1 1 d . . . . .
H19A H 0.511515 0.367892 0.920528 0.139 Uiso 1 1 calc R U . . .
H19B H 0.542479 0.263367 1.025542 0.139 Uiso 1 1 calc R U . . .
H19C H 0.565258 0.193723 0.933586 0.139 Uiso 1 1 calc R U . . .
C20 C 0.6537(3) 0.4808(3) 0.60744(19) 0.0395(6) Uani 1 1 d . . . . .
H20A H 0.547366 0.480944 0.580552 0.047 Uiso 1 1 calc R U . . .
H20B H 0.713890 0.574200 0.569837 0.047 Uiso 1 1 calc R U . . .
C21 C 0.3325(3) 1.1222(3) 0.7495(2) 0.0433(6) Uani 1 1 d . . . . .
H21 H 0.315394 1.177966 0.797110 0.052 Uiso 1 1 calc R U . . .

loop_
_atom_site_aniso_label
_atom_site_aniso_U_11
_atom_site_aniso_U_22
_atom_site_aniso_U_33
_atom_site_aniso_U_23
_atom_site_aniso_U_13
_atom_site_aniso_U_12
O1 0.0302(8) 0.0329(9) 0.0641(12) -0.0196(8) -0.0072(8) 0.0059(7)
O2 0.0332(9) 0.0310(9) 0.0862(14) -0.0222(9) -0.0108(9) -0.0021(7)
N1 0.0293(10) 0.0296(10) 0.0438(11) -0.0138(8) -0.0113(8) 0.0048(7)
N2 0.0312(10) 0.0277(10) 0.0459(11) -0.0131(8) -0.0102(8) 0.0020(8)
C1 0.0293(11) 0.0282(11) 0.0417(12) -0.0116(9) -0.0098(9) 0.0026(9)
C2 0.0404(15) 0.0431(16) 0.108(3) -0.0420(17) -0.0160(15) 0.0007(12)
C3 0.0547(16) 0.0391(14) 0.0541(16) -0.0061(12) -0.0183(13) 0.0070(12)
C4 0.0323(11) 0.0286(11) 0.0395(12) -0.0125(9) -0.0074(9) 0.0013(9)
C5 0.161(5) 0.103(3) 0.049(2) -0.039(2) -0.032(2) 0.028(3)
C6 0.0310(11) 0.0272(11) 0.0454(13) -0.0129(9) -0.0118(10) 0.0017(9)
C7 0.0332(13) 0.0349(14) 0.080(2) -0.0235(13) -0.0028(12) -0.0028(10)
C8 0.0283(11) 0.0354(13) 0.0521(14) -0.0202(11) -0.0106(10) 0.0026(9)
C9 0.070(2) 0.092(3) 0.0538(19) 0.0028(18) -0.0176(16) 0.029(2)
C10 0.0315(11) 0.0270(11) 0.0458(13) -0.0120(9) -0.0044(10) 0.0001(9)
C11 0.0345(12) 0.0364(13) 0.0452(14) -0.0134(10) -0.0126(10) 0.0084(10)
C12 0.0328(12) 0.0293(12) 0.0522(14) -0.0171(10) -0.0068(10) -0.0002(9)
C13 0.0431(14) 0.0290(13) 0.0677(18) -0.0117(12) -0.0088(13) 0.0088(10)
C14 0.0345(12) 0.0317(12) 0.0496(14) -0.0153(10) -0.0082(10) 0.0007(9)
C15 0.0557(17) 0.0633(19) 0.0412(15) -0.0103(13) -0.0135(13) 0.0203(14)
C16 0.0493(15) 0.0362(13) 0.0487(15) -0.0197(11) -0.0146(12) 0.0113(11)
C17 0.074(2) 0.0585(19) 0.0561(18) -0.0302(15) -0.0189(15) 0.0197(16)
C18 0.0473(14) 0.0354(13) 0.0448(14) -0.0128(11) -0.0104(11) 0.0036(11)
C19 0.055(2) 0.119(3) 0.061(2) 0.025(2) 0.0058(16) 0.023(2)
C20 0.0429(14) 0.0352(13) 0.0457(14) -0.0157(10) -0.0173(11) 0.0071(10)
C21 0.0386(13) 0.0316(13) 0.0626(17) -0.0210(11) -0.0053(12) 0.0012(10)

loop_
_atom_type_symbol
_atom_type_description
_atom_type_scat_dispersion_real
_atom_type_scat_dispersion_imag
_atom_type_scat_source
C C 0.0181 0.0091 'International Tables Vol C Tables 4.2.6.8 and 6.1.1.4'
H H 0.0000 0.0000 'International Tables Vol C Tables 4.2.6.8 and 6.1.1.4'
N N 0.0311 0.0180 'International Tables Vol C Tables 4.2.6.8 and 6.1.1.4'
O O 0.0492 0.0322 'International Tables Vol C Tables 4.2.6.8 and 6.1.1.4'

loop_
_geom_angle_atom_site_label_1
_geom_angle_atom_site_label_2
_geom_angle_atom_site_label_3
_geom_angle
_geom_angle_site_symmetry_1
_geom_angle_site_symmetry_3
_geom_angle_publ_flag
C8 N1 C6 118.04(19) . . ?
C8 N1 C11 121.2(2) . . ?
C11 N1 C6 120.77(18) . . ?
O1 N2 O2 120.34(19) . . ?
O1 N2 C1 121.16(18) . . ?
O2 N2 C1 118.50(19) . . ?
N2 C1 C4 123.5(2) . . ?
N2 C1 C6 116.48(19) . . ?
C4 C1 C6 120.0(2) . . ?
H2A C2 H2B 109.5 . . ?
H2A C2 H2C 109.5 . . ?
H2B C2 H2C 109.5 . . ?
C7 C2 H2A 109.5 . . ?
C7 C2 H2B 109.5 . . ?
C7 C2 H2C 109.5 . . ?
C13 C3 H3 119.8 . . ?
C13 C3 C18 120.3(3) . . ?
C18 C3 H3 119.8 . . ?
C1 C4 C10 123.6(2) . . ?
C1 C4 C12 117.6(2) . . ?
C12 C4 C10 118.9(2) . . ?
H5A C5 H5B 109.5 . . ?
H5A C5 H5C 109.5 . . ?
H5B C5 H5C 109.5 . . ?
C15 C5 H5A 109.5 . . ?
C15 C5 H5B 109.5 . . ?
C15 C5 H5C 109.5 . . ?
N1 C6 C1 106.83(18) . . ?
N1 C6 H6 108.8 . . ?
N1 C6 C20 110.26(19) . . ?
C1 C6 H6 108.8 . . ?
C1 C6 C20 113.13(19) . . ?
C20 C6 H6 108.8 . . ?
C2 C7 H7A 108.8 . . ?
C2 C7 H7B 108.8 . . ?
H7A C7 H7B 107.7 . . ?
C12 C7 C2 113.6(3) . . ?
C12 C7 H7A 108.8 . . ?
C12 C7 H7B 108.8 . . ?
N1 C8 H8 118.1 . . ?
N1 C8 C12 123.8(2) . . ?
C12 C8 H8 118.1 . . ?
H9A C9 H9B 109.5 . . ?
H9A C9 H9C 109.5 . . ?
H9B C9 H9C 109.5 . . ?
C15 C9 H9A 109.5 . . ?
C15 C9 H9B 109.5 . . ?
C15 C9 H9C 109.5 . . ?
C14 C10 C4 121.5(2) . . ?
C18 C10 C4 119.8(2) . . ?
C18 C10 C14 118.7(2) . . ?
N1 C11 H11A 108.5 . . ?
N1 C11 H11B 108.5 . . ?
N1 C11 C15 115.1(2) . . ?
H11A C11 H11B 107.5 . . ?
C15 C11 H11A 108.5 . . ?
C15 C11 H11B 108.5 . . ?
C4 C12 C7 124.3(2) . . ?
C8 C12 C4 117.3(2) . . ?
C8 C12 C7 117.8(2) . . ?
C3 C13 H13 120.1 . . ?
C21 C13 C3 119.7(2) . . ?
C21 C13 H13 120.1 . . ?
C10 C14 H14 119.8 . . ?
C21 C14 C10 120.5(2) . . ?
C21 C14 H14 119.8 . . ?
C5 C15 C9 109.7(3) . . ?
C5 C15 C11 109.2(3) . . ?
C11 C15 C9 106.6(2) . . ?
C19 C15 C5 110.1(3) . . ?
C19 C15 C9 110.0(3) . . ?
C19 C15 C11 111.2(3) . . ?
H16A C16 H16B 107.7 . . ?
C17 C16 H16A 108.9 . . ?
C17 C16 H16B 108.9 . . ?
C17 C16 C20 113.3(2) . . ?
C20 C16 H16A 108.9 . . ?
C20 C16 H16B 108.9 . . ?
C16 C17 H17A 109.5 . . ?
C16 C17 H17B 109.5 . . ?
C16 C17 H17C 109.5 . . ?
H17A C17 H17B 109.5 . . ?
H17A C17 H17C 109.5 . . ?
H17B C17 H17C 109.5 . . ?
C3 C18 H18 119.8 . . ?
C10 C18 C3 120.5(2) . . ?
C10 C18 H18 119.8 . . ?
C15 C19 H19A 109.5 . . ?
C15 C19 H19B 109.5 . . ?
C15 C19 H19C 109.5 . . ?
H19A C19 H19B 109.5 . . ?
H19A C19 H19C 109.5 . . ?
H19B C19 H19C 109.5 . . ?
C6 C20 H20A 108.6 . . ?
C6 C20 H20B 108.6 . . ?
C16 C20 C6 114.8(2) . . ?
C16 C20 H20A 108.6 . . ?
C16 C20 H20B 108.6 . . ?
H20A C20 H20B 107.5 . . ?
C13 C21 C14 120.3(2) . . ?
C13 C21 H21 119.9 . . ?
C14 C21 H21 119.9 . . ?

loop_
_geom_bond_atom_site_label_1
_geom_bond_atom_site_label_2
_geom_bond_distance
_geom_bond_site_symmetry_2
_geom_bond_publ_flag
O1 N2 1.251(2) . ?
O2 N2 1.253(3) . ?
N1 C6 1.481(3) . ?
N1 C8 1.322(3) . ?
N1 C11 1.466(3) . ?
N2 C1 1.390(3) . ?
C1 C4 1.391(3) . ?
C1 C6 1.505(3) . ?
C2 H2A 0.9800 . ?
C2 H2B 0.9800 . ?
C2 H2C 0.9800 . ?
C2 C7 1.524(4) . ?
C3 H3 0.9500 . ?
C3 C13 1.378(4) . ?
C3 C18 1.390(4) . ?
C4 C10 1.497(3) . ?
C4 C12 1.412(3) . ?
C5 H5A 0.9800 . ?
C5 H5B 0.9800 . ?
C5 H5C 0.9800 . ?
C5 C15 1.529(5) . ?
C6 H6 1.0000 . ?
C6 C20 1.532(3) . ?
C7 H7A 0.9900 . ?
C7 H7B 0.9900 . ?
C7 C12 1.516(3) . ?
C8 H8 0.9500 . ?
C8 C12 1.392(3) . ?
C9 H9A 0.9800 . ?
C9 H9B 0.9800 . ?
C9 H9C 0.9800 . ?
C9 C15 1.533(4) . ?
C10 C14 1.393(3) . ?
C10 C18 1.387(4) . ?
C11 H11A 0.9900 . ?
C11 H11B 0.9900 . ?
C11 C15 1.531(4) . ?
C13 H13 0.9500 . ?
C13 C21 1.377(4) . ?
C14 H14 0.9500 . ?
C14 C21 1.387(3) . ?
C15 C19 1.511(5) . ?
C16 H16A 0.9900 . ?
C16 H16B 0.9900 . ?
C16 C17 1.519(4) . ?
C16 C20 1.522(3) . ?
C17 H17A 0.9800 . ?
C17 H17B 0.9800 . ?
C17 H17C 0.9800 . ?
C18 H18 0.9500 . ?
C19 H19A 0.9800 . ?
C19 H19B 0.9800 . ?
C19 H19C 0.9800 . ?
C20 H20A 0.9900 . ?
C20 H20B 0.9900 . ?
C21 H21 0.9500 . ?

loop_
_geom_torsion_atom_site_label_1
_geom_torsion_atom_site_label_2
_geom_torsion_atom_site_label_3
_geom_torsion_atom_site_label_4
_geom_torsion
_geom_torsion_site_symmetry_1
_geom_torsion_site_symmetry_2
_geom_torsion_site_symmetry_3
_geom_torsion_site_symmetry_4
_geom_torsion_publ_flag
O1 N2 C1 C4 -4.5(4) . . . . ?
O1 N2 C1 C6 176.5(2) . . . . ?
O2 N2 C1 C4 175.0(2) . . . . ?
O2 N2 C1 C6 -4.0(3) . . . . ?
N1 C6 C20 C16 61.3(3) . . . . ?
N1 C8 C12 C4 14.5(4) . . . . ?
N1 C8 C12 C7 -174.1(2) . . . . ?
N1 C11 C15 C5 -55.7(4) . . . . ?
N1 C11 C15 C9 -174.2(3) . . . . ?
N1 C11 C15 C19 65.9(4) . . . . ?
N2 C1 C4 C10 -15.3(4) . . . . ?
N2 C1 C4 C12 166.1(2) . . . . ?
N2 C1 C6 N1 -139.8(2) . . . . ?
N2 C1 C6 C20 98.7(2) . . . . ?
C1 C4 C10 C14 113.6(3) . . . . ?
C1 C4 C10 C18 -70.0(3) . . . . ?
C1 C4 C12 C7 174.7(2) . . . . ?
C1 C4 C12 C8 -14.6(3) . . . . ?
C1 C6 C20 C16 -179.2(2) . . . . ?
C2 C7 C12 C4 100.0(3) . . . . ?
C2 C7 C12 C8 -70.7(3) . . . . ?
C3 C13 C21 C14 2.1(4) . . . . ?
C4 C1 C6 N1 41.2(3) . . . . ?
C4 C1 C6 C20 -80.3(3) . . . . ?
C4 C10 C14 C21 175.4(2) . . . . ?
C4 C10 C18 C3 -174.5(2) . . . . ?
C6 N1 C8 C12 16.3(4) . . . . ?
C6 N1 C11 C15 -93.1(3) . . . . ?
C6 C1 C4 C10 163.6(2) . . . . ?
C6 C1 C4 C12 -15.0(3) . . . . ?
C8 N1 C6 C1 -41.2(3) . . . . ?
C8 N1 C6 C20 82.1(3) . . . . ?
C8 N1 C11 C15 86.9(3) . . . . ?
C10 C4 C12 C7 -4.0(4) . . . . ?
C10 C4 C12 C8 166.8(2) . . . . ?
C10 C14 C21 C13 -1.0(4) . . . . ?
C11 N1 C6 C1 138.7(2) . . . . ?
C11 N1 C6 C20 -97.9(2) . . . . ?
C11 N1 C8 C12 -163.7(2) . . . . ?
C12 C4 C10 C14 -67.8(3) . . . . ?
C12 C4 C10 C18 108.6(3) . . . . ?
C13 C3 C18 C10 -0.9(4) . . . . ?
C14 C10 C18 C3 1.9(4) . . . . ?
C17 C16 C20 C6 179.6(2) . . . . ?
C18 C3 C13 C21 -1.1(4) . . . . ?
C18 C10 C14 C21 -1.0(4) . . . . ?
